data_1007186
loop_
_publ_author_name
'Averbuch-Pouchot, M T'
'Durif, A'

_publ_section_title
;
Structure cristalline du cyclohexaphosphate de cesium hexahydrate:
Cs~6~ P~6~ O~18~ (H~2~ O)~6~ et donnees cristallographiques sur Rb~6~
P~6~ O~18~ (H~2~ O)~6~
;
_journal_coden_ASTM CHDCAQ
_journal_name_full
;
Comptes Rendus Hebdomadaires des Seances de l'Academie des Sciences,
Serie C, Sciences Chimiques (1966-)
;
_journal_page_first 1699
_journal_page_last 1702
_journal_volume 308
_journal_year 1989
_chemical_formula_structural 'Cs6 (P6 O18) (H2 O)6'
_chemical_formula_sum 'Cs6 H12 O24 P6'
_chemical_name_systematic 'Caesium cyclo-hexaphosphate hexahydrate'
_space_group_IT_number 2
_symmetry_cell_setting triclinic
_symmetry_Int_Tables_number 2
_symmetry_space_group_name_Hall '-P 1'
_symmetry_space_group_name_H-M 'P -1'
_cell_angle_alpha 111.53(5)
_cell_angle_beta 106.53(5)
_cell_angle_gamma 60.08(5)
_cell_formula_units_Z 1
_cell_length_a 9.904(5)
_cell_length_b 9.898(5)
_cell_length_c 9.013(5)
_cell_volume 706.7
_refine_ls_R_factor_all 0.032
_cod_original_formula_sum 'H12 Cs6 O24 P6'
_cod_database_code 1007186

loop_
_symmetry_equiv_pos_as_xyz
x,y,z
-x,-y,-z

loop_
_atom_site_label
_atom_site_type_symbol
_atom_site_symmetry_multiplicity
_atom_site_Wyckoff_symbol
_atom_site_fract_x
_atom_site_fract_y
_atom_site_fract_z
_atom_site_occupancy
_atom_site_attached_hydrogens
_atom_site_calc_flag
Cs1 Cs1+ 2 i 0.44284(4) 0.28513(4) 0.86081(4) 1. 0 d
Cs2 Cs1+ 2 i 0.19504(4) 0.51639(4) 0.25293(4) 1. 0 d
Cs3 Cs1+ 2 i 0.16439(4) 0.02524(4) 0.41299(4) 1. 0 d
P1 P5+ 2 i 0.7278(1) 0.2464(1) 0.2471(1) 1. 0 d
P2 P5+ 2 i 0.8074(1) 0.9008(1) 0.0839(1) 1. 0 d
P3 P5+ 2 i 0.8978(1) 0.2646(1) 0.0440(1) 1. 0 d
O1 O2- 2 i 0.7013(3) 0.0953(3) 0.1221(4) 1. 0 d
O2 O2- 2 i 0.8805(3) 0.2278(3) 0.1958(3) 1. 0 d
O3 O2- 2 i 0.5856(4) 0.3943(4) 0.2137(4) 1. 0 d
O4 O2- 2 i 0.7743(4) 0.2302(4) 0.4140(4) 1. 0 d
O5 O2- 2 i 0.9313(3) 0.8827(3) -0.0145(4) 1. 0 d
O6 O2- 2 i 0.8913(5) 0.8517(4) 0.2333(4) 1. 0 d
O7 O2- 2 i 0.2960(4) 0.1713(4) 0.0278(5) 1. 0 d
O8 O2- 2 i 0.2212(4) 0.7533(4) 0.0937(4) 1. 0 d
O9 O2- 2 i 0.9097(4) 0.4213(3) 0.1037(4) 1. 0 d
O10 O2- 2 i 0.4177(6) 0.0814(5) 0.3171(6) 1. 0 d
O11 O2- 2 i 0.5007(4) 0.3281(4) 0.5382(5) 1. 0 d
O12 O2- 2 i 0.885(1) 0.598(1) 0.419(1) 1. 0 d
H1 H1+ 2 i 0.573(8) 0.861(8) 0.627(9) 1. 0 d
H2 H1+ 2 i 0.38(1) 0.11(1) 0.23(1) 1. 0 d
H3 H1+ 2 i 0.427(8) 0.691(8) 0.519(9) 1. 0 d
H4 H1+ 2 i 0.54(1) 0.71(1) 0.49(1) 1. 0 d
H5 H1+ 2 i 0.110(9) 0.35(1) 0.64(1) 1. 0 d
H6 H1+ 2 i 0.797(7) 0.608(8) 0.413(8) 1. 0 d

loop_
_atom_type_symbol
_atom_type_oxidation_number
Cs1+ 1.000
P5+ 5.000
O2- -2.000
H1+ 1.000
